data_4116598
loop_
_publ_author_name
'Daesung Lee'
'Jason K. Sello'
'Stuart L. Schreiber'

_publ_section_title
;
 A Strategy for Macrocyclic Ring Closure and Functionalization Aimed
 toward Split-Pool Syntheses
;
_journal_name_full 'Journal of the American Chemical Society'
_journal_page_first 10648
_journal_page_last 10649
_journal_paper_doi 10.1021/ja992658m
_journal_volume 121
_journal_year 1999
_chemical_formula_sum 'C18 H23 N O5'
_chemical_formula_weight 333.37
_chemical_name_systematic
; 
 ? 
;
_space_group_IT_number 19
_symmetry_cell_setting orthorhombic
_symmetry_space_group_name_Hall 'P 2ac 2ab'
_symmetry_space_group_name_H-M 'P 21 21 21'
_atom_sites_solution_hydrogens geom
_atom_sites_solution_primary direct
_atom_sites_solution_secondary difmap
_audit_creation_method SHELXL-97
_cell_angle_alpha 90.00
_cell_angle_beta 90.00
_cell_angle_gamma 90.00
_cell_formula_units_Z 4
_cell_length_a 7.9580(4)
_cell_length_b 9.2646(5)
_cell_length_c 25.971(1)
_cell_measurement_reflns_used 53
_cell_measurement_temperature 213(2)
_cell_measurement_theta_max 15.81
_cell_measurement_theta_min 3.39
_cell_volume 1914.78(16)
_computing_cell_refinement 'SMART (Bruker, V4.050, 1995)'
_computing_data_collection 'ASTRO (Bruker, V4.050, 1995)'
_computing_data_reduction 'SAINT (Bruker, V5.A06, 1997)'
_computing_molecular_graphics 'SHELXTL (Bruker, 1998, ver 5.10)'
_computing_publication_material 'CIFTAB (Sheldrick, 1993)'
_computing_structure_refinement 'SHELXL-97 (Sheldrick, 1997)'
_computing_structure_solution 'SHELXS-97 (Sheldrick, 1990)'
_diffrn_ambient_temperature 213(2)
_diffrn_measured_fraction_theta_full 0.984
_diffrn_measured_fraction_theta_max 0.984
_diffrn_measurement_method '\w, 0.3 deg'
_diffrn_radiation_monochromator graphite
_diffrn_radiation_source 'fine-focus sealed tube'
_diffrn_radiation_type MoK\a
_diffrn_radiation_wavelength 0.71073
_diffrn_reflns_av_R_equivalents 0.0644
_diffrn_reflns_av_sigmaI/netI 0.1065
_diffrn_reflns_limit_h_max 9
_diffrn_reflns_limit_h_min -9
_diffrn_reflns_limit_k_max 11
_diffrn_reflns_limit_k_min -11
_diffrn_reflns_limit_l_max 32
_diffrn_reflns_limit_l_min -11
_diffrn_reflns_number 12389
_diffrn_reflns_theta_full 26.36
_diffrn_reflns_theta_max 26.36
_diffrn_reflns_theta_min 2.33
_diffrn_standards_decay_% <1
_diffrn_standards_interval_count 0
_diffrn_standards_number 0
_exptl_absorpt_coefficient_mu 0.084
_exptl_absorpt_correction_type none
_exptl_crystal_colour colorless
_exptl_crystal_density_diffrn 1.156
_exptl_crystal_description needle
_exptl_crystal_F_000 712
_exptl_crystal_size_max 0.20
_exptl_crystal_size_mid 0.15
_exptl_crystal_size_min 0.05
_refine_diff_density_max 0.161
_refine_diff_density_min -0.194
_refine_diff_density_rms 0.033
_refine_ls_abs_structure_details 'Flack H D (1983), Acta Cryst. A39, 876-881'
_refine_ls_abs_structure_Flack -0.7(11)
_refine_ls_extinction_method none
_refine_ls_goodness_of_fit_ref 1.039
_refine_ls_hydrogen_treatment mixed
_refine_ls_matrix_type full
_refine_ls_number_parameters 217
_refine_ls_number_reflns 3829
_refine_ls_number_restraints 0
_refine_ls_restrained_S_all 1.039
_refine_ls_R_factor_all 0.1219
_refine_ls_R_factor_gt 0.0399
_refine_ls_shift/su_max 0.001
_refine_ls_shift/su_mean 0.000
_refine_ls_structure_factor_coef Fsqd
_refine_ls_weighting_details 'calc w=1/[\s^2^(Fo^2^)+(0.0057P)^2^+0.0000P] where P=(Fo^2^+2Fc^2^)/3'
_refine_ls_weighting_scheme calc
_refine_ls_wR_factor_gt 0.0536
_refine_ls_wR_factor_ref 0.0600
_reflns_number_gt 1908
_reflns_number_total 3829
_reflns_threshold_expression >2sigma(I)
_cod_data_source_file ja992658m_14.cif
_cod_data_source_block sls14
_cod_original_cell_volume 1914.8(2)
_cod_database_code 4116598

loop_
_symmetry_equiv_pos_as_xyz
'x, y, z'
'-x+1/2, -y, z+1/2'
'-x, y+1/2, -z+1/2'
'x+1/2, -y+1/2, -z'

loop_
_atom_site_label
_atom_site_type_symbol
_atom_site_fract_x
_atom_site_fract_y
_atom_site_fract_z
_atom_site_U_iso_or_equiv
_atom_site_adp_type
_atom_site_occupancy
_atom_site_symmetry_multiplicity
_atom_site_calc_flag
_atom_site_refinement_flags
O1 O 0.85087(17) 0.47345(15) 0.17637(5) 0.0375(4) Uani 1 1 d .
O2 O 0.8274(2) 0.69425(18) 0.21164(7) 0.0652(6) Uani 1 1 d .
O3 O 0.59678(19) 0.24939(17) 0.25216(5) 0.0438(4) Uani 1 1 d .
O4 O 0.8772(2) 0.5304(2) 0.37613(5) 0.0946(7) Uani 1 1 d .
O5 O 0.3631(2) 0.56813(17) 0.12010(5) 0.0497(5) Uani 1 1 d .
N1 N 0.5141(2) 0.4562(2) 0.21337(6) 0.0376(5) Uani 1 1 d .
H1A H 0.4715 0.5418 0.2178 0.045 Uiso 1 1 calc R
C1 C 0.8978(3) 0.5803(3) 0.20843(9) 0.0409(6) Uani 1 1 d .
C2 C 1.0500(3) 0.5392(2) 0.23901(7) 0.0412(6) Uani 1 1 d .
H2A H 1.1491 0.5862 0.2241 0.049 Uiso 1 1 calc R
H2B H 1.0666 0.4345 0.2367 0.049 Uiso 1 1 calc R
C8 C 1.0341(3) 0.5827(3) 0.29588(8) 0.0524(7) Uani 1 1 d .
H2C H 1.1448 0.5773 0.3123 0.063 Uiso 1 1 calc R
H2D H 0.9950 0.6828 0.2981 0.063 Uiso 1 1 calc R
C3 C 0.9140(3) 0.4867(3) 0.32408(8) 0.0550(7) Uani 1 1 d .
H3A H 0.9301 0.3818 0.3188 0.066 Uiso 1 1 calc R
C4 C 0.7450(3) 0.5311(3) 0.33892(9) 0.0524(7) Uani 1 1 d .
H4A H 0.7104 0.6278 0.3266 0.063 Uiso 1 1 calc R
C5 C 0.6053(3) 0.4271(3) 0.34778(7) 0.0488(7) Uani 1 1 d .
H5A H 0.5515 0.4488 0.3808 0.059 Uiso 1 1 calc R
H5B H 0.6512 0.3291 0.3497 0.059 Uiso 1 1 calc R
C6 C 0.4739(3) 0.4336(2) 0.30499(7) 0.0388(6) Uani 1 1 d .
H6A H 0.3735 0.3808 0.3161 0.047 Uiso 1 1 calc R
H6B H 0.4415 0.5344 0.2995 0.047 Uiso 1 1 calc R
C7 C 0.5346(3) 0.3707(3) 0.25450(9) 0.0346(6) Uani 1 1 d .
C9 C 0.5604(3) 0.4114(2) 0.16159(7) 0.0358(6) Uani 1 1 d .
H9A H 0.5961 0.3091 0.1631 0.043 Uiso 1 1 calc R
C10 C 0.7104(3) 0.5012(2) 0.14179(7) 0.0356(6) Uani 1 1 d .
H10A H 0.6815 0.6051 0.1425 0.043 Uiso 1 1 calc R
C11 C 0.4109(3) 0.4214(3) 0.12540(8) 0.0456(7) Uani 1 1 d .
H11A H 0.4409 0.3816 0.0917 0.055 Uiso 1 1 calc R
H11B H 0.3168 0.3652 0.1392 0.055 Uiso 1 1 calc R
C12 C 0.2264(3) 0.5851(3) 0.08492(9) 0.0805(10) Uani 1 1 d .
H12A H 0.1973 0.6866 0.0823 0.121 Uiso 1 1 calc R
H12B H 0.1300 0.5312 0.0973 0.121 Uiso 1 1 calc R
H12C H 0.2591 0.5492 0.0513 0.121 Uiso 1 1 calc R
C13 C 0.7653(3) 0.4585(3) 0.08830(8) 0.0396(6) Uani 1 1 d .
C14 C 0.7314(3) 0.5482(3) 0.04723(9) 0.0646(9) Uani 1 1 d .
H14A H 0.6771 0.6368 0.0530 0.078 Uiso 1 1 calc R
C15 C 0.7765(5) 0.5089(4) -0.00254(10) 0.0939(12) Uani 1 1 d .
H15A H 0.7512 0.5700 -0.0304 0.113 Uiso 1 1 calc R
C16 C 0.8579(5) 0.3811(4) -0.01078(10) 0.0881(12) Uani 1 1 d .
H16A H 0.8895 0.3550 -0.0444 0.106 Uiso 1 1 calc R
C17 C 0.8940(4) 0.2903(3) 0.02956(10) 0.0719(9) Uani 1 1 d .
H17A H 0.9500 0.2025 0.0237 0.086 Uiso 1 1 calc R
C18 C 0.8465(3) 0.3299(3) 0.07930(9) 0.0544(8) Uani 1 1 d .
H18A H 0.8703 0.2679 0.1070 0.065 Uiso 1 1 calc R

loop_
_atom_site_aniso_label
_atom_site_aniso_U_11
_atom_site_aniso_U_22
_atom_site_aniso_U_33
_atom_site_aniso_U_23
_atom_site_aniso_U_13
_atom_site_aniso_U_12
O1 0.0435(11) 0.0342(10) 0.0347(8) -0.0047(8) -0.0067(8) 0.0046(9)
O2 0.0646(14) 0.0351(12) 0.0960(14) -0.0152(11) -0.0377(11) 0.0123(10)
O3 0.0564(12) 0.0290(9) 0.0461(9) 0.0056(10) 0.0021(9) 0.0049(10)
O4 0.0756(15) 0.163(2) 0.0450(10) -0.0236(13) -0.0047(11) -0.0196(15)
O5 0.0531(13) 0.0435(12) 0.0524(10) 0.0037(9) -0.0237(9) 0.0022(10)
N1 0.0501(14) 0.0287(13) 0.0341(10) -0.0019(11) 0.0015(10) 0.0071(10)
C1 0.0372(17) 0.0423(18) 0.0432(15) 0.0029(15) -0.0059(14) -0.0044(16)
C2 0.0314(16) 0.0422(17) 0.0499(14) -0.0037(13) -0.0015(13) -0.0013(12)
C8 0.0436(18) 0.0593(19) 0.0543(16) -0.0100(14) -0.0094(15) 0.0023(15)
C3 0.063(2) 0.061(2) 0.0407(15) -0.0062(15) -0.0014(15) 0.0012(17)
C4 0.0474(19) 0.053(2) 0.0565(15) -0.0187(16) -0.0084(16) 0.0008(17)
C5 0.061(2) 0.0482(18) 0.0375(14) -0.0010(13) 0.0025(14) -0.0036(17)
C6 0.0399(16) 0.0347(16) 0.0417(13) 0.0015(13) 0.0083(12) -0.0036(13)
C7 0.0305(17) 0.0374(16) 0.0357(15) 0.0000(14) 0.0012(13) -0.0105(13)
C9 0.0487(18) 0.0263(15) 0.0323(13) -0.0010(12) -0.0049(13) 0.0002(13)
C10 0.0439(17) 0.0333(16) 0.0297(12) -0.0002(13) -0.0037(12) 0.0033(14)
C11 0.0474(18) 0.0404(18) 0.0489(15) -0.0004(13) -0.0049(15) -0.0114(15)
C12 0.073(2) 0.080(2) 0.0893(19) 0.0047(19) -0.0447(19) 0.0002(19)
C13 0.0452(17) 0.0361(18) 0.0376(14) -0.0029(14) -0.0029(13) -0.0025(14)
C14 0.101(2) 0.055(2) 0.0383(14) 0.0064(17) 0.0067(15) 0.0142(18)
C15 0.172(4) 0.069(3) 0.0411(17) 0.0071(18) 0.0060(19) 0.017(3)
C16 0.149(4) 0.079(3) 0.0359(17) -0.0024(18) 0.016(2) -0.002(3)
C17 0.097(3) 0.063(2) 0.0563(18) -0.0210(17) 0.0102(19) 0.0128(19)
C18 0.071(2) 0.053(2) 0.0388(17) -0.0010(14) 0.0042(15) 0.0061(18)

loop_
_atom_type_symbol
_atom_type_description
_atom_type_scat_dispersion_real
_atom_type_scat_dispersion_imag
_atom_type_scat_source
C C 0.0033 0.0016 'International Tables Vol C Tables 4.2.6.8 and 6.1.1.4'
H H 0.0000 0.0000 'International Tables Vol C Tables 4.2.6.8 and 6.1.1.4'
N N 0.0061 0.0033 'International Tables Vol C Tables 4.2.6.8 and 6.1.1.4'
O O 0.0106 0.0060 'International Tables Vol C Tables 4.2.6.8 and 6.1.1.4'

loop_
_geom_angle_atom_site_label_1
_geom_angle_atom_site_label_2
_geom_angle_atom_site_label_3
_geom_angle
C1 O1 C10 117.65(17)
C4 O4 C3 61.09(13)
C11 O5 C12 111.83(18)
C7 N1 C9 122.51(18)
O2 C1 O1 124.1(2)
O2 C1 C2 124.4(2)
O1 C1 C2 111.4(2)
C1 C2 C8 112.12(18)
C3 C8 C2 111.55(19)
O4 C3 C4 59.01(14)
O4 C3 C8 115.0(2)
C4 C3 C8 123.4(2)
O4 C4 C3 59.90(15)
O4 C4 C5 116.3(2)
C3 C4 C5 123.2(2)
C4 C5 C6 111.95(19)
C7 C6 C5 113.35(18)
O3 C7 N1 123.4(2)
O3 C7 C6 121.5(2)
N1 C7 C6 115.1(2)
N1 C9 C11 110.86(19)
N1 C9 C10 110.49(17)
C11 C9 C10 111.51(17)
O1 C10 C13 107.37(17)
O1 C10 C9 107.03(16)
C13 C10 C9 112.90(17)
O5 C11 C9 109.18(18)
C18 C13 C14 118.9(2)
C18 C13 C10 121.3(2)
C14 C13 C10 119.8(2)
C13 C14 C15 120.7(3)
C16 C15 C14 119.7(3)
C15 C16 C17 120.7(3)
C16 C17 C18 119.2(3)
C13 C18 C17 120.8(2)

loop_
_geom_bond_atom_site_label_1
_geom_bond_atom_site_label_2
_geom_bond_distance
O1 C1 1.347(2)
O1 C10 1.457(2)
O2 C1 1.198(3)
O3 C7 1.229(2)
O4 C4 1.428(3)
O4 C3 1.441(2)
O5 C11 1.418(2)
O5 C12 1.429(2)
N1 C7 1.340(2)
N1 C9 1.455(2)
C1 C2 1.497(3)
C2 C8 1.536(2)
C8 C3 1.497(3)
C3 C4 1.458(3)
C4 C5 1.489(3)
C5 C6 1.527(2)
C6 C7 1.514(3)
C9 C11 1.519(3)
C9 C10 1.543(3)
C10 C13 1.509(2)
C13 C18 1.375(3)
C13 C14 1.379(3)
C14 C15 1.390(3)
C15 C16 1.367(4)
C16 C17 1.374(3)
C17 C18 1.395(3)

loop_
_geom_torsion_atom_site_label_1
_geom_torsion_atom_site_label_2
_geom_torsion_atom_site_label_3
_geom_torsion_atom_site_label_4
_geom_torsion
C10 O1 C1 O2 3.0(3)
C10 O1 C1 C2 -176.37(16)
O2 C1 C2 C8 44.0(3)
O1 C1 C2 C8 -136.64(19)
C1 C2 C8 C3 73.6(3)
C4 O4 C3 C8 115.4(3)
C2 C8 C3 O4 -173.1(2)
C2 C8 C3 C4 -105.1(2)
C3 O4 C4 C5 114.8(3)
C8 C3 C4 O4 -101.2(2)
O4 C3 C4 C5 -103.4(3)
C8 C3 C4 C5 155.4(2)
O4 C4 C5 C6 -178.2(2)
C3 C4 C5 C6 -108.5(3)
C4 C5 C6 C7 71.4(3)
C9 N1 C7 O3 1.5(3)
C9 N1 C7 C6 -178.02(18)
C5 C6 C7 O3 51.9(3)
C5 C6 C7 N1 -128.6(2)
C7 N1 C9 C11 123.4(2)
C7 N1 C9 C10 -112.5(2)
C1 O1 C10 C13 129.99(18)
C1 O1 C10 C9 -108.5(2)
N1 C9 C10 O1 61.5(2)
C11 C9 C10 O1 -174.73(17)
N1 C9 C10 C13 179.42(18)
C11 C9 C10 C13 -56.8(3)
C12 O5 C11 C9 177.88(18)
N1 C9 C11 O5 65.3(2)
C10 C9 C11 O5 -58.3(2)
O1 C10 C13 C18 46.2(3)
C9 C10 C13 C18 -71.5(3)
O1 C10 C13 C14 -135.0(2)
C9 C10 C13 C14 107.3(2)
C18 C13 C14 C15 0.7(4)
C10 C13 C14 C15 -178.1(3)
C13 C14 C15 C16 -1.1(5)
C14 C15 C16 C17 0.7(6)
C15 C16 C17 C18 0.0(5)
C14 C13 C18 C17 0.0(4)
C10 C13 C18 C17 178.8(2)
C16 C17 C18 C13 -0.4(4)
